data_1570784
loop_
_publ_author_name
'He, Yi'
'Wang, Juanjuan'
'Zhu, Tongtong'
'Zheng, Zhaojing'
'Wei, Hao'

_publ_section_title
;
 Nitrogen atom insertion into arenols to access benzazepines.
;
_journal_issue 7
_journal_name_full 'Chemical science'
_journal_page_first 2612
_journal_page_last 2617
_journal_paper_doi 10.1039/d3sc05367a
_journal_volume 15
_journal_year 2024
_chemical_formula_moiety 'C15 H12 N2 O3'
_chemical_formula_sum 'C15 H12 N2 O3'
_chemical_formula_weight 268.27
_chemical_name_systematic 375
_space_group_crystal_system monoclinic
_space_group_IT_number 14
_space_group_name_Hall '-P 2yn'
_space_group_name_H-M_alt 'P 1 21/n 1'
_atom_sites_solution_hydrogens geom
_audit_creation_method SHELXL-2016/6
_audit_update_record
;
2023-05-15 deposited with the CCDC.	2024-01-03 downloaded from the CCDC.
;
_cell_angle_alpha 90
_cell_angle_beta 100.727(4)
_cell_angle_gamma 90
_cell_formula_units_Z 4
_cell_length_a 7.7369(6)
_cell_length_b 9.7927(9)
_cell_length_c 16.8291(16)
_cell_measurement_reflns_used 16902
_cell_measurement_temperature 298(2)
_cell_measurement_theta_max 53.90
_cell_measurement_theta_min 2.32
_cell_volume 1252.78(19)
_computing_structure_refinement 'SHELXL-2016/6 (Sheldrick, 2016)'
_computing_structure_solution 'SHELXT 2018/2 (Sheldrick, 2018)'
_diffrn_ambient_temperature 298(2)
_diffrn_measured_fraction_theta_full 0.973
_diffrn_measured_fraction_theta_max 0.967
_diffrn_measurement_device_type 'Bruker APEX-II CCD'
_diffrn_measurement_method '\f and \w scans'
_diffrn_radiation_type GaK\a
_diffrn_radiation_wavelength 1.34138
_diffrn_reflns_av_R_equivalents 0.1040
_diffrn_reflns_av_unetI/netI 0.0662
_diffrn_reflns_Laue_measured_fraction_full 0.973
_diffrn_reflns_Laue_measured_fraction_max 0.967
_diffrn_reflns_limit_h_max 9
_diffrn_reflns_limit_h_min -9
_diffrn_reflns_limit_k_max 11
_diffrn_reflns_limit_k_min -9
_diffrn_reflns_limit_l_max 19
_diffrn_reflns_limit_l_min -19
_diffrn_reflns_number 16086
_diffrn_reflns_point_group_measured_fraction_full 0.973
_diffrn_reflns_point_group_measured_fraction_max 0.967
_diffrn_reflns_theta_full 53.594
_diffrn_reflns_theta_max 53.898
_diffrn_reflns_theta_min 5.955
_exptl_absorpt_coefficient_mu 0.535
_exptl_absorpt_correction_T_max 0.7506
_exptl_absorpt_correction_T_min 0.5060
_exptl_absorpt_correction_type multi-scan
_exptl_absorpt_process_details
;
 SADABS 2016/2: Krause, L., Herbst-Irmer, R., Sheldrick G.M. & Stalke D.,
 J. Appl. Cryst. 48 (2015) 3-10
;
_exptl_crystal_colour Yellow
_exptl_crystal_density_diffrn 1.422
_exptl_crystal_description Block
_exptl_crystal_F_000 560
_exptl_crystal_size_max 0.130
_exptl_crystal_size_mid 0.120
_exptl_crystal_size_min 0.100
_refine_diff_density_max 1.125
_refine_diff_density_min -0.448
_refine_diff_density_rms 0.104
_refine_ls_extinction_coef 0.010(3)
_refine_ls_extinction_expression Fc^*^=kFc[1+0.001xFc^2^\l^3^/sin(2\q)]^-1/4^
_refine_ls_extinction_method 'SHELXL-2016/6 (Sheldrick 2016)'
_refine_ls_goodness_of_fit_ref 1.084
_refine_ls_hydrogen_treatment constr
_refine_ls_matrix_type full
_refine_ls_number_parameters 163
_refine_ls_number_reflns 2215
_refine_ls_number_restraints 0
_refine_ls_restrained_S_all 1.084
_refine_ls_R_factor_all 0.1478
_refine_ls_R_factor_gt 0.0935
_refine_ls_shift/su_max 0.000
_refine_ls_shift/su_mean 0.000
_refine_ls_structure_factor_coef Fsqd
_refine_ls_weighting_details 'w=1/[\s^2^(Fo^2^)+(0.1560P)^2^+2.7449P] where P=(Fo^2^+2Fc^2^)/3'
_refine_ls_weighting_scheme calc
_refine_ls_wR_factor_gt 0.2433
_refine_ls_wR_factor_ref 0.3017
_reflns_Friedel_coverage 0.000
_reflns_number_gt 1513
_reflns_number_total 2215
_reflns_threshold_expression 'I > 2\s(I)'
_cod_data_source_file d3sc05367a2.cif
_cod_data_source_block 1_CCDC2
_cod_depositor_comments 'Adding full bibliography for 1570782--1570784.cif.'
_cod_original_sg_symbol_H-M 'P 21/n'
_cod_database_code 1570784
_shelx_shelxl_version_number 2016/6
_shelx_space_group_comment
;
The symmetry employed for this shelxl refinement is uniquely defined
by the following loop, which should always be used as a source of
symmetry information in preference to the above space-group names.
They are only intended as comments.
;
_shelx_estimated_absorpt_t_min 0.934
_shelx_estimated_absorpt_t_max 0.948

loop_
_space_group_symop_operation_xyz
'x, y, z'
'-x+1/2, y+1/2, -z+1/2'
'-x, -y, -z'
'x-1/2, -y-1/2, z-1/2'

loop_
_atom_site_label
_atom_site_type_symbol
_atom_site_fract_x
_atom_site_fract_y
_atom_site_fract_z
_atom_site_U_iso_or_equiv
_atom_site_adp_type
_atom_site_occupancy
_atom_site_site_symmetry_order
_atom_site_calc_flag
_atom_site_refinement_flags_posn
_atom_site_refinement_flags_adp
_atom_site_refinement_flags_occupancy
_atom_site_disorder_assembly
_atom_site_disorder_group
O1 O 0.9138(4) 0.7542(4) 0.3848(2) 0.0504(11) Uani 1 1 d . . . . .
O2 O 0.8196(4) 0.5003(4) 0.2958(2) 0.0459(10) Uani 1 1 d . . . . .
O3 O 0.8923(4) 0.3411(3) 0.39259(19) 0.0387(10) Uani 1 1 d . . . . .
N2 N 0.7568(4) 0.4918(4) 0.4937(2) 0.0325(10) Uani 1 1 d . . . . .
C5 C 0.6968(3) 0.5520(3) 0.55985(13) 0.0324(11) Uani 1 1 d G . . . .
C4 C 0.6002(3) 0.6718(3) 0.55943(13) 0.0323(11) Uani 1 1 d G . . . .
C3 C 0.5456(3) 0.7149(3) 0.62948(16) 0.0377(12) Uani 1 1 d G . . . .
H3 H 0.481025 0.795096 0.629194 0.045 Uiso 1 1 calc R U . . .
C2 C 0.5876(4) 0.6383(3) 0.69995(13) 0.0414(13) Uani 1 1 d G . . . .
H2 H 0.551023 0.667158 0.746819 0.050 Uiso 1 1 calc R U . . .
C1 C 0.6841(4) 0.5185(3) 0.70038(13) 0.0426(13) Uani 1 1 d G . . . .
H1 H 0.712163 0.467222 0.747527 0.051 Uiso 1 1 calc R U . . .
C6 C 0.7387(4) 0.4754(3) 0.63033(16) 0.0380(12) Uani 1 1 d G . . . .
H6 H 0.803306 0.395222 0.630610 0.046 Uiso 1 1 calc R U . . .
C9 C 0.5530(4) 0.8817(4) 0.3799(2) 0.0420(13) Uani 1 1 d G . . . .
H9 H 0.590360 0.923221 0.336339 0.050 Uiso 1 1 calc R U . . .
N1 N 0.5436(3) 0.7475(3) 0.48709(17) 0.0330(10) Uani 1 1 d G . . . .
C7 C 0.3908(4) 0.8250(4) 0.47241(19) 0.0409(13) Uani 1 1 d G . . . .
H7 H 0.300360 0.821847 0.501827 0.049 Uiso 1 1 calc R U . . .
C8 C 0.3967(4) 0.9079(4) 0.4062(2) 0.0435(13) Uani 1 1 d G . . . .
H8 H 0.310936 0.970198 0.383413 0.052 Uiso 1 1 calc R U . . .
C10 C 0.6439(4) 0.7825(3) 0.42990(18) 0.0346(12) Uani 1 1 d G . . . .
C11 C 0.7966(6) 0.7046(5) 0.4155(3) 0.0378(12) Uani 1 1 d . . . . .
C12 C 0.7940(5) 0.5533(5) 0.4324(3) 0.0329(11) Uani 1 1 d . . . . .
C13 C 0.8391(5) 0.4647(5) 0.3653(3) 0.0359(12) Uani 1 1 d . . . . .
C14 C 0.9218(7) 0.2409(6) 0.3326(3) 0.0452(13) Uani 1 1 d . . . . .
H14A H 1.019245 0.268745 0.307438 0.054 Uiso 1 1 calc R U . . .
H14B H 0.817557 0.231858 0.290819 0.054 Uiso 1 1 calc R U . . .
C15 C 0.9626(7) 0.1086(6) 0.3760(3) 0.0517(15) Uani 1 1 d . . . . .
H15A H 0.981634 0.039280 0.338254 0.078 Uiso 1 1 calc R U . . .
H15B H 0.865666 0.082688 0.401100 0.078 Uiso 1 1 calc R U . . .
H15C H 1.066600 0.118626 0.416747 0.078 Uiso 1 1 calc R U . . .

loop_
_atom_site_aniso_label
_atom_site_aniso_U_11
_atom_site_aniso_U_22
_atom_site_aniso_U_33
_atom_site_aniso_U_23
_atom_site_aniso_U_13
_atom_site_aniso_U_12
O1 0.0391(19) 0.042(2) 0.073(3) 0.0066(19) 0.0183(17) 0.0013(16)
O2 0.0457(19) 0.054(2) 0.038(2) 0.0039(17) 0.0065(14) 0.0045(17)
O3 0.0343(16) 0.038(2) 0.0429(18) -0.0045(15) 0.0048(13) 0.0026(15)
N2 0.0250(17) 0.034(2) 0.037(2) -0.0026(17) 0.0007(14) -0.0010(16)
C5 0.0214(19) 0.037(3) 0.036(2) 0.001(2) -0.0017(16) -0.0029(18)
C4 0.0225(19) 0.033(3) 0.038(2) -0.005(2) -0.0021(17) -0.0023(18)
C3 0.029(2) 0.040(3) 0.042(3) -0.002(2) 0.0017(18) -0.006(2)
C2 0.035(2) 0.055(4) 0.034(3) -0.004(2) 0.0067(18) -0.007(2)
C1 0.038(2) 0.044(3) 0.042(3) 0.007(2) -0.001(2) -0.003(2)
C6 0.031(2) 0.043(3) 0.038(3) -0.002(2) 0.0015(18) -0.001(2)
C9 0.044(3) 0.037(3) 0.043(3) 0.003(2) 0.002(2) 0.004(2)
N1 0.0244(17) 0.035(2) 0.037(2) -0.0002(17) 0.0008(14) 0.0008(16)
C7 0.027(2) 0.044(3) 0.048(3) -0.008(2) -0.0015(19) 0.008(2)
C8 0.038(2) 0.044(3) 0.045(3) 0.000(2) -0.002(2) 0.016(2)
C10 0.026(2) 0.035(3) 0.041(3) 0.000(2) 0.0006(17) 0.0027(19)
C11 0.032(2) 0.041(3) 0.039(3) 0.000(2) 0.0032(18) 0.000(2)
C12 0.0222(19) 0.036(3) 0.038(2) -0.001(2) 0.0002(16) -0.0023(19)
C13 0.026(2) 0.037(3) 0.043(3) 0.003(2) 0.0028(18) -0.002(2)
C14 0.044(3) 0.043(3) 0.048(3) -0.008(2) 0.007(2) 0.001(2)
C15 0.044(3) 0.047(4) 0.063(3) -0.012(3) 0.007(2) 0.004(3)

loop_
_atom_type_symbol
_atom_type_description
_atom_type_scat_dispersion_real
_atom_type_scat_dispersion_imag
_atom_type_scat_source
C C 0.0148 0.0070 'International Tables Vol C Tables 4.2.6.8 and 6.1.1.4'
H H 0.0000 0.0000 'International Tables Vol C Tables 4.2.6.8 and 6.1.1.4'
N N 0.0253 0.0136 'International Tables Vol C Tables 4.2.6.8 and 6.1.1.4'
O O 0.0412 0.0250 'International Tables Vol C Tables 4.2.6.8 and 6.1.1.4'

loop_
_geom_angle_atom_site_label_1
_geom_angle_atom_site_label_2
_geom_angle_atom_site_label_3
_geom_angle
_geom_angle_site_symmetry_1
_geom_angle_site_symmetry_3
_geom_angle_publ_flag
C13 O3 C14 116.8(4) . . ?
C12 N2 C5 126.7(4) . . ?
C4 C5 C6 120.0 . . ?
C4 C5 N2 127.1(2) . . ?
C6 C5 N2 112.8(2) . . ?
C5 C4 C3 120.0 . . ?
C5 C4 N1 121.6(2) . . ?
C3 C4 N1 118.3(2) . . ?
C2 C3 C4 120.0 . . ?
C2 C3 H3 120.0 . . ?
C4 C3 H3 120.0 . . ?
C3 C2 C1 120.0 . . ?
C3 C2 H2 120.0 . . ?
C1 C2 H2 120.0 . . ?
C2 C1 C6 120.0 . . ?
C2 C1 H1 120.0 . . ?
C6 C1 H1 120.0 . . ?
C1 C6 C5 120.0 . . ?
C1 C6 H6 120.0 . . ?
C5 C6 H6 120.0 . . ?
C8 C9 C10 108.0 . . ?
C8 C9 H9 126.0 . . ?
C10 C9 H9 126.0 . . ?
C10 N1 C7 108.0 . . ?
C10 N1 C4 126.8(2) . . ?
C7 N1 C4 123.6(2) . . ?
C8 C7 N1 108.0 . . ?
C8 C7 H7 126.0 . . ?
N1 C7 H7 126.0 . . ?
C7 C8 C9 108.0 . . ?
C7 C8 H8 126.0 . . ?
C9 C8 H8 126.0 . . ?
N1 C10 C9 108.0 . . ?
N1 C10 C11 123.9(3) . . ?
C9 C10 C11 126.7(3) . . ?
O1 C11 C10 123.1(5) . . ?
O1 C11 C12 120.4(4) . . ?
C10 C11 C12 116.2(4) . . ?
N2 C12 C11 129.1(4) . . ?
N2 C12 C13 116.8(4) . . ?
C11 C12 C13 114.1(4) . . ?
O2 C13 O3 125.0(5) . . ?
O2 C13 C12 123.7(5) . . ?
O3 C13 C12 111.3(4) . . ?
O3 C14 C15 106.9(4) . . ?
O3 C14 H14A 110.3 . . ?
C15 C14 H14A 110.3 . . ?
O3 C14 H14B 110.3 . . ?
C15 C14 H14B 110.3 . . ?
H14A C14 H14B 108.6 . . ?
C14 C15 H15A 109.5 . . ?
C14 C15 H15B 109.5 . . ?
H15A C15 H15B 109.5 . . ?
C14 C15 H15C 109.5 . . ?
H15A C15 H15C 109.5 . . ?
H15B C15 H15C 109.5 . . ?

loop_
_geom_bond_atom_site_label_1
_geom_bond_atom_site_label_2
_geom_bond_distance
_geom_bond_site_symmetry_2
_geom_bond_publ_flag
O1 C11 1.225(6) . ?
O2 C13 1.203(5) . ?
O3 C13 1.333(6) . ?
O3 C14 1.456(6) . ?
N2 C12 1.273(6) . ?
N2 C5 1.413(4) . ?
C5 C4 1.3900 . ?
C5 C6 1.3900 . ?
C4 C3 1.3900 . ?
C4 N1 1.423(3) . ?
C3 C2 1.3900 . ?
C3 H3 0.9300 . ?
C2 C1 1.3900 . ?
C2 H2 0.9300 . ?
C1 C6 1.3900 . ?
C1 H1 0.9300 . ?
C6 H6 0.9300 . ?
C9 C8 1.387(2) . ?
C9 C10 1.387(2) . ?
C9 H9 0.9300 . ?
N1 C10 1.387(2) . ?
N1 C7 1.388(2) . ?
C7 C8 1.386(2) . ?
C7 H7 0.9300 . ?
C8 H8 0.9300 . ?
C10 C11 1.464(6) . ?
C11 C12 1.509(7) . ?
C12 C13 1.516(7) . ?
C14 C15 1.492(8) . ?
C14 H14A 0.9700 . ?
C14 H14B 0.9700 . ?
C15 H15A 0.9600 . ?
C15 H15B 0.9600 . ?
C15 H15C 0.9600 . ?

loop_
_geom_torsion_atom_site_label_1
_geom_torsion_atom_site_label_2
_geom_torsion_atom_site_label_3
_geom_torsion_atom_site_label_4
_geom_torsion
_geom_torsion_site_symmetry_1
_geom_torsion_site_symmetry_2
_geom_torsion_site_symmetry_3
_geom_torsion_site_symmetry_4
_geom_torsion_publ_flag
C12 N2 C5 C4 28.4(5) . . . . ?
C12 N2 C5 C6 -153.8(3) . . . . ?
C6 C5 C4 C3 0.0 . . . . ?
N2 C5 C4 C3 177.7(3) . . . . ?
C6 C5 C4 N1 -175.2(3) . . . . ?
N2 C5 C4 N1 2.4(3) . . . . ?
C5 C4 C3 C2 0.0 . . . . ?
N1 C4 C3 C2 175.4(3) . . . . ?
C4 C3 C2 C1 0.0 . . . . ?
C3 C2 C1 C6 0.0 . . . . ?
C2 C1 C6 C5 0.0 . . . . ?
C4 C5 C6 C1 0.0 . . . . ?
N2 C5 C6 C1 -178.0(3) . . . . ?
C5 C4 N1 C10 -46.3(4) . . . . ?
C3 C4 N1 C10 138.4(2) . . . . ?
C5 C4 N1 C7 149.6(2) . . . . ?
C3 C4 N1 C7 -25.8(3) . . . . ?
C10 N1 C7 C8 0.0 . . . . ?
C4 N1 C7 C8 166.7(3) . . . . ?
N1 C7 C8 C9 0.0 . . . . ?
C10 C9 C8 C7 0.0 . . . . ?
C7 N1 C10 C9 0.0 . . . . ?
C4 N1 C10 C9 -166.2(3) . . . . ?
C7 N1 C10 C11 -167.4(4) . . . . ?
C4 N1 C10 C11 26.4(4) . . . . ?
C8 C9 C10 N1 0.0 . . . . ?
C8 C9 C10 C11 167.0(4) . . . . ?
N1 C10 C11 O1 -157.0(4) . . . . ?
C9 C10 C11 O1 38.0(6) . . . . ?
N1 C10 C11 C12 29.4(5) . . . . ?
C9 C10 C11 C12 -135.6(3) . . . . ?
C5 N2 C12 C11 4.4(6) . . . . ?
C5 N2 C12 C13 -174.2(3) . . . . ?
O1 C11 C12 N2 139.3(5) . . . . ?
C10 C11 C12 N2 -46.9(6) . . . . ?
O1 C11 C12 C13 -42.0(6) . . . . ?
C10 C11 C12 C13 131.8(4) . . . . ?
C14 O3 C13 O2 -2.6(6) . . . . ?
C14 O3 C13 C12 173.6(4) . . . . ?
N2 C12 C13 O2 154.2(4) . . . . ?
C11 C12 C13 O2 -24.6(6) . . . . ?
N2 C12 C13 O3 -22.1(5) . . . . ?
C11 C12 C13 O3 159.1(3) . . . . ?
C13 O3 C14 C15 -174.5(4) . . . . ?
